data_7107205
loop_
_publ_author_name
'Rajashekharayya A.Sanguramath'
'Sanjib K.Patra'
'Michael Green'
'Christopher A. Russell'

_publ_section_title
;
 The coordination and polymerisation of cyclic 1,3-dienes by gold(I)
 cations
;
_journal_name_full Chem.Commun.
_journal_page_first 1060
_journal_paper_doi 10.1039/c1cc16193h
_journal_volume 48
_journal_year 2012
_chemical_formula_moiety 'C25 H33 Au P, F6 Sb'
_chemical_formula_sum 'C25 H33 Au F6 P Sb'
_chemical_formula_weight 797.21
_chemical_name_systematic
;
?
;
_space_group_IT_number 14
_symmetry_cell_setting monoclinic
_symmetry_space_group_name_Hall '-P 2ybc'
_symmetry_space_group_name_H-M 'P 1 21/c 1'
_atom_sites_solution_hydrogens geom
_atom_sites_solution_primary direct
_atom_sites_solution_secondary difmap
_audit_creation_method SHELXL-97
_cell_angle_alpha 90.00
_cell_angle_beta 104.6250(10)
_cell_angle_gamma 90.00
_cell_formula_units_Z 4
_cell_length_a 9.6951(2)
_cell_length_b 20.5032(4)
_cell_length_c 13.9332(3)
_cell_measurement_reflns_used 9950
_cell_measurement_temperature 100(2)
_cell_measurement_theta_max 27.60
_cell_measurement_theta_min 2.17
_cell_volume 2679.91(10)
_computing_cell_refinement 'Bruker APEX II'
_computing_data_collection 'Bruker APEX II'
_computing_data_reduction 'Bruker SAINT'
_computing_molecular_graphics 'Bruker SHELXTL'
_computing_structure_refinement 'SHELXL-97 (Sheldrick, 1997)'
_computing_structure_solution 'SHELXS-97 (Sheldrick, 1990)'
_diffrn_ambient_temperature 100(2)
_diffrn_measured_fraction_theta_full 0.999
_diffrn_measured_fraction_theta_max 0.999
_diffrn_measurement_device_type 'CCD area detector'
_diffrn_measurement_method 'phi and omega scans'
_diffrn_radiation_monochromator graphite
_diffrn_radiation_source 'fine-focus sealed tube'
_diffrn_radiation_type MoK\a
_diffrn_radiation_wavelength 0.71073
_diffrn_reflns_av_R_equivalents 0.0224
_diffrn_reflns_av_sigmaI/netI 0.0116
_diffrn_reflns_limit_h_max 12
_diffrn_reflns_limit_h_min -12
_diffrn_reflns_limit_k_max 26
_diffrn_reflns_limit_k_min -26
_diffrn_reflns_limit_l_max 18
_diffrn_reflns_limit_l_min -18
_diffrn_reflns_number 46190
_diffrn_reflns_theta_full 27.61
_diffrn_reflns_theta_max 27.61
_diffrn_reflns_theta_min 1.81
_exptl_absorpt_coefficient_mu 6.589
_exptl_absorpt_correction_T_max 0.5052
_exptl_absorpt_correction_T_min 0.3150
_exptl_absorpt_correction_type multi-scan
_exptl_absorpt_process_details 'sadabs - bruker 2008'
_exptl_crystal_colour colourless
_exptl_crystal_density_diffrn 1.976
_exptl_crystal_density_method 'not measured'
_exptl_crystal_description Block
_exptl_crystal_F_000 1528
_exptl_crystal_size_max 0.23
_exptl_crystal_size_mid 0.23
_exptl_crystal_size_min 0.12
_refine_diff_density_max 1.338
_refine_diff_density_min -0.736
_refine_diff_density_rms 0.083
_refine_ls_extinction_method none
_refine_ls_goodness_of_fit_ref 1.000
_refine_ls_hydrogen_treatment constr
_refine_ls_matrix_type full
_refine_ls_number_parameters 313
_refine_ls_number_reflns 6219
_refine_ls_number_restraints 0
_refine_ls_restrained_S_all 1.000
_refine_ls_R_factor_all 0.0212
_refine_ls_R_factor_gt 0.0188
_refine_ls_shift/su_max 0.003
_refine_ls_shift/su_mean 0.000
_refine_ls_structure_factor_coef Fsqd
_refine_ls_weighting_details 'calc w=1/[\s^2^(Fo^2^)+(0.0270P)^2^+3.7069P] where P=(Fo^2^+2Fc^2^)/3'
_refine_ls_weighting_scheme calc
_refine_ls_wR_factor_gt 0.0476
_refine_ls_wR_factor_ref 0.0491
_reflns_number_gt 5787
_reflns_number_total 6219
_reflns_threshold_expression >2sigma(I)
_cod_data_source_file c1cc16193h.txt
_cod_data_source_block 1
_cod_original_sg_symbol_H-M 'P 21/c'
_cod_database_code 7107205

loop_
_symmetry_equiv_pos_as_xyz
'x, y, z'
'-x, y+1/2, -z+1/2'
'-x, -y, -z'
'x, -y-1/2, z-1/2'

loop_
_atom_site_label
_atom_site_type_symbol
_atom_site_fract_x
_atom_site_fract_y
_atom_site_fract_z
_atom_site_U_iso_or_equiv
_atom_site_adp_type
_atom_site_occupancy
_atom_site_symmetry_multiplicity
_atom_site_calc_flag
_atom_site_refinement_flags
Au1 Au 0.255971(10) 0.365010(5) 0.702984(7) 0.02392(4) Uani 1 1 d .
P1 P 0.43935(7) 0.34673(3) 0.84039(4) 0.01922(11) Uani 1 1 d .
Sb1 Sb 0.957366(18) 0.361967(8) 0.242539(12) 0.02345(5) Uani 1 1 d .
F1 F 0.8452(2) 0.36207(9) 0.33384(15) 0.0462(5) Uani 1 1 d .
F2 F 0.80964(18) 0.32121(11) 0.14845(13) 0.0465(5) Uani 1 1 d .
F3 F 1.02611(18) 0.27989(9) 0.29042(13) 0.0397(4) Uani 1 1 d .
F4 F 1.06958(19) 0.36039(9) 0.15081(13) 0.0371(4) Uani 1 1 d .
F5 F 1.1095(2) 0.40054(11) 0.33425(13) 0.0521(5) Uani 1 1 d .
F6 F 0.8867(3) 0.44322(10) 0.19489(18) 0.0606(6) Uani 1 1 d .
C1 C 0.0806(3) 0.35918(16) 0.5593(2) 0.0357(7) Uani 1 1 d .
H1 H 0.1547 0.3591 0.5258 0.043 Uiso 1 1 calc R
C2 C 0.0458(3) 0.41025(17) 0.6106(2) 0.0439(8) Uani 1 1 d .
H2 H 0.0881 0.4523 0.6161 0.053 Uiso 1 1 calc R
C3 C -0.0679(4) 0.3896(2) 0.6565(3) 0.0510(9) Uani 1 1 d .
H3 H -0.1088 0.4156 0.6985 0.061 Uiso 1 1 calc R
C4 C -0.1042(3) 0.32843(19) 0.6293(3) 0.0462(8) Uani 1 1 d .
H4 H -0.1761 0.3043 0.6489 0.055 Uiso 1 1 calc R
C5 C -0.0159(3) 0.30305(17) 0.5637(2) 0.0393(7) Uani 1 1 d .
H5A H -0.0759 0.2920 0.4970 0.047 Uiso 1 1 calc R
H5B H 0.0389 0.2640 0.5929 0.047 Uiso 1 1 calc R
C6 C 0.5960(3) 0.39841(12) 0.84726(17) 0.0217(5) Uani 1 1 d .
C7 C 0.7164(3) 0.38823(13) 0.92677(18) 0.0267(5) Uani 1 1 d .
H7 H 0.7144 0.3545 0.9731 0.032 Uiso 1 1 calc R
C8 C 0.8377(3) 0.42626(14) 0.93906(19) 0.0300(6) Uani 1 1 d .
H8 H 0.9189 0.4177 0.9921 0.036 Uiso 1 1 calc R
C9 C 0.8400(3) 0.47703(14) 0.87341(19) 0.0315(6) Uani 1 1 d .
H9 H 0.9216 0.5042 0.8823 0.038 Uiso 1 1 calc R
C10 C 0.7222(3) 0.48761(13) 0.79479(18) 0.0281(5) Uani 1 1 d .
H10 H 0.7239 0.5227 0.7506 0.034 Uiso 1 1 calc R
C11 C 0.6007(3) 0.44815(12) 0.77845(17) 0.0224(5) Uani 1 1 d .
C12 C 0.4896(3) 0.46001(12) 0.68376(17) 0.0229(5) Uani 1 1 d .
C13 C 0.4012(3) 0.51422(13) 0.67143(19) 0.0286(5) Uani 1 1 d .
H13 H 0.4042 0.5425 0.7259 0.034 Uiso 1 1 calc R
C14 C 0.3076(3) 0.52742(13) 0.5794(2) 0.0318(6) Uani 1 1 d .
H14 H 0.2477 0.5647 0.5714 0.038 Uiso 1 1 calc R
C15 C 0.3023(3) 0.48616(13) 0.49987(19) 0.0289(5) Uani 1 1 d .
H15 H 0.2379 0.4950 0.4376 0.035 Uiso 1 1 calc R
C16 C 0.3904(3) 0.43224(13) 0.51082(18) 0.0255(5) Uani 1 1 d .
H16 H 0.3867 0.4041 0.4560 0.031 Uiso 1 1 calc R
C17 C 0.4846(3) 0.41907(12) 0.60209(17) 0.0233(5) Uani 1 1 d .
H17 H 0.5457 0.3822 0.6092 0.028 Uiso 1 1 calc R
C18 C 0.3692(3) 0.37009(12) 0.94945(19) 0.0260(5) Uani 1 1 d .
C19 C 0.4793(3) 0.37116(14) 1.05005(19) 0.0310(6) Uani 1 1 d .
H19A H 0.4321 0.3826 1.1022 0.046 Uiso 1 1 calc R
H19B H 0.5530 0.4036 1.0486 0.046 Uiso 1 1 calc R
H19C H 0.5233 0.3280 1.0637 0.046 Uiso 1 1 calc R
C20 C 0.3106(4) 0.43990(15) 0.9269(2) 0.0413(7) Uani 1 1 d .
H20A H 0.2778 0.4564 0.9834 0.062 Uiso 1 1 calc R
H20B H 0.2307 0.4394 0.8676 0.062 Uiso 1 1 calc R
H20C H 0.3861 0.4683 0.9155 0.062 Uiso 1 1 calc R
C21 C 0.2460(3) 0.32422(16) 0.9543(2) 0.0350(6) Uani 1 1 d .
H21A H 0.2837 0.2806 0.9745 0.053 Uiso 1 1 calc R
H21B H 0.1786 0.3218 0.8888 0.053 Uiso 1 1 calc R
H21C H 0.1969 0.3410 1.0027 0.053 Uiso 1 1 calc R
C22 C 0.4991(3) 0.25919(11) 0.83957(17) 0.0209(5) Uani 1 1 d .
C23 C 0.5988(3) 0.25633(14) 0.7698(2) 0.0319(6) Uani 1 1 d .
H23A H 0.6868 0.2802 0.7995 0.048 Uiso 1 1 calc R
H23B H 0.5515 0.2762 0.7060 0.048 Uiso 1 1 calc R
H23C H 0.6218 0.2108 0.7594 0.048 Uiso 1 1 calc R
C24 C 0.3681(3) 0.21660(12) 0.7956(2) 0.0277(5) Uani 1 1 d .
H24A H 0.3979 0.1710 0.7937 0.042 Uiso 1 1 calc R
H24B H 0.3227 0.2314 0.7281 0.042 Uiso 1 1 calc R
H24C H 0.3002 0.2202 0.8368 0.042 Uiso 1 1 calc R
C25 C 0.5755(3) 0.23123(13) 0.9413(2) 0.0281(5) Uani 1 1 d .
H25A H 0.6062 0.1865 0.9332 0.042 Uiso 1 1 calc R
H25B H 0.5101 0.2312 0.9847 0.042 Uiso 1 1 calc R
H25C H 0.6589 0.2582 0.9710 0.042 Uiso 1 1 calc R

loop_
_atom_site_aniso_label
_atom_site_aniso_U_11
_atom_site_aniso_U_22
_atom_site_aniso_U_33
_atom_site_aniso_U_23
_atom_site_aniso_U_13
_atom_site_aniso_U_12
Au1 0.02216(6) 0.02991(6) 0.01768(5) 0.00452(3) 0.00132(4) 0.00147(3)
P1 0.0220(3) 0.0203(3) 0.0144(3) 0.0009(2) 0.0029(2) 0.0011(2)
Sb1 0.02041(8) 0.03180(9) 0.01797(8) 0.00459(6) 0.00453(6) 0.00153(6)
F1 0.0545(12) 0.0524(12) 0.0427(11) 0.0037(8) 0.0330(10) 0.0039(9)
F2 0.0276(9) 0.0786(14) 0.0271(8) 0.0077(9) -0.0045(7) -0.0127(9)
F3 0.0308(9) 0.0389(9) 0.0464(10) 0.0151(8) 0.0043(7) 0.0046(7)
F4 0.0307(9) 0.0538(11) 0.0306(9) 0.0059(7) 0.0150(7) 0.0024(7)
F5 0.0599(13) 0.0617(13) 0.0310(9) -0.0063(9) 0.0048(9) -0.0317(10)
F6 0.0701(14) 0.0456(11) 0.0783(15) 0.0320(11) 0.0412(12) 0.0288(10)
C1 0.0214(13) 0.061(2) 0.0221(13) 0.0140(12) 0.0001(10) -0.0015(12)
C2 0.0353(16) 0.0471(18) 0.0412(17) 0.0172(14) -0.0057(13) 0.0082(14)
C3 0.0414(18) 0.072(3) 0.0399(17) 0.0197(17) 0.0117(14) 0.0299(18)
C4 0.0237(14) 0.070(2) 0.0464(18) 0.0273(17) 0.0110(13) 0.0095(14)
C5 0.0269(14) 0.0561(19) 0.0316(14) 0.0122(13) 0.0013(11) -0.0046(13)
C6 0.0257(12) 0.0228(11) 0.0157(10) -0.0021(8) 0.0039(9) -0.0036(9)
C7 0.0330(14) 0.0265(12) 0.0171(11) 0.0014(9) -0.0003(10) -0.0051(10)
C8 0.0311(14) 0.0358(14) 0.0190(11) -0.0032(10) -0.0010(10) -0.0063(11)
C9 0.0354(14) 0.0347(14) 0.0230(12) -0.0046(10) 0.0048(11) -0.0130(11)
C10 0.0381(15) 0.0270(13) 0.0195(12) -0.0010(9) 0.0081(11) -0.0084(11)
C11 0.0296(12) 0.0225(11) 0.0150(10) -0.0017(8) 0.0055(9) -0.0002(9)
C12 0.0312(13) 0.0223(11) 0.0151(10) 0.0006(9) 0.0055(9) -0.0038(9)
C13 0.0415(15) 0.0244(12) 0.0193(12) -0.0012(9) 0.0064(11) 0.0007(11)
C14 0.0431(16) 0.0261(13) 0.0242(13) 0.0035(10) 0.0050(11) 0.0046(11)
C15 0.0380(14) 0.0287(13) 0.0181(11) 0.0043(9) 0.0034(10) -0.0033(11)
C16 0.0341(14) 0.0271(12) 0.0158(10) -0.0024(9) 0.0071(10) -0.0062(10)
C17 0.0282(12) 0.0232(11) 0.0184(11) 0.0007(9) 0.0059(9) -0.0018(9)
C18 0.0315(13) 0.0287(13) 0.0180(11) -0.0020(9) 0.0068(10) 0.0078(10)
C19 0.0412(16) 0.0345(14) 0.0169(12) -0.0010(10) 0.0066(11) 0.0052(11)
C20 0.060(2) 0.0343(15) 0.0291(14) -0.0016(12) 0.0099(14) 0.0231(14)
C21 0.0301(14) 0.0495(17) 0.0285(14) -0.0006(12) 0.0127(11) 0.0047(12)
C22 0.0212(11) 0.0198(11) 0.0212(11) -0.0014(9) 0.0046(9) 0.0005(9)
C23 0.0324(14) 0.0307(13) 0.0369(15) -0.0071(11) 0.0168(12) -0.0015(11)
C24 0.0239(12) 0.0231(12) 0.0338(14) -0.0019(10) 0.0031(10) -0.0022(10)
C25 0.0283(13) 0.0245(12) 0.0287(13) 0.0018(10) 0.0019(10) 0.0032(10)

loop_
_atom_type_symbol
_atom_type_description
_atom_type_scat_dispersion_real
_atom_type_scat_dispersion_imag
_atom_type_scat_source
C C 0.0033 0.0016 'International Tables Vol C Tables 4.2.6.8 and 6.1.1.4'
H H 0.0000 0.0000 'International Tables Vol C Tables 4.2.6.8 and 6.1.1.4'
F F 0.0171 0.0103 'International Tables Vol C Tables 4.2.6.8 and 6.1.1.4'
P P 0.1023 0.0942 'International Tables Vol C Tables 4.2.6.8 and 6.1.1.4'
Sb Sb -0.5866 1.5461 'International Tables Vol C Tables 4.2.6.8 and 6.1.1.4'
Au Au -2.0133 8.8022 'International Tables Vol C Tables 4.2.6.8 and 6.1.1.4'

loop_
_geom_angle_atom_site_label_1
_geom_angle_atom_site_label_2
_geom_angle_atom_site_label_3
_geom_angle
C1 Au1 P1 167.15(9)
C1 Au1 C2 34.40(12)
P1 Au1 C2 156.90(9)
C6 P1 C18 105.95(12)
C6 P1 C22 107.36(11)
C18 P1 C22 114.97(11)
C6 P1 Au1 114.00(8)
C18 P1 Au1 105.75(9)
C22 P1 Au1 108.98(8)
F6 Sb1 F5 91.21(11)
F6 Sb1 F3 179.28(9)
F5 Sb1 F3 89.32(9)
F6 Sb1 F1 90.96(9)
F5 Sb1 F1 91.64(9)
F3 Sb1 F1 88.54(8)
F6 Sb1 F2 90.12(10)
F5 Sb1 F2 177.72(10)
F3 Sb1 F2 89.36(9)
F1 Sb1 F2 90.19(9)
F6 Sb1 F4 89.83(8)
F5 Sb1 F4 88.83(9)
F3 Sb1 F4 90.67(8)
F1 Sb1 F4 179.07(8)
F2 Sb1 F4 89.31(8)
C2 C1 C5 109.3(3)
C2 C1 Au1 74.10(18)
C5 C1 Au1 109.87(18)
C1 C2 C3 108.7(3)
C1 C2 Au1 71.50(17)
C3 C2 Au1 107.18(19)
C4 C3 C2 108.7(3)
C3 C4 C5 110.5(3)
C4 C5 C1 102.6(3)
C7 C6 C11 118.7(2)
C7 C6 P1 117.81(18)
C11 C6 P1 123.48(19)
C8 C7 C6 121.6(2)
C7 C8 C9 119.7(2)
C10 C9 C8 119.4(2)
C9 C10 C11 122.0(2)
C10 C11 C6 118.6(2)
C10 C11 C12 116.0(2)
C6 C11 C12 125.3(2)
C13 C12 C17 119.0(2)
C13 C12 C11 121.6(2)
C17 C12 C11 119.1(2)
C12 C13 C14 120.4(2)
C15 C14 C13 120.0(3)
C16 C15 C14 120.2(2)
C15 C16 C17 120.0(2)
C16 C17 C12 120.3(2)
C19 C18 C21 109.8(2)
C19 C18 C20 108.0(2)
C21 C18 C20 109.1(2)
C19 C18 P1 115.66(19)
C21 C18 P1 108.93(18)
C20 C18 P1 105.19(18)
C25 C22 C24 108.3(2)
C25 C22 C23 109.6(2)
C24 C22 C23 108.3(2)
C25 C22 P1 115.28(17)
C24 C22 P1 108.62(16)
C23 C22 P1 106.46(17)

loop_
_geom_bond_atom_site_label_1
_geom_bond_atom_site_label_2
_geom_bond_distance
Au1 C1 2.279(3)
Au1 P1 2.2908(6)
Au1 C2 2.311(3)
P1 C6 1.834(2)
P1 C18 1.877(3)
P1 C22 1.887(2)
Sb1 F6 1.8590(18)
Sb1 F5 1.8661(18)
Sb1 F3 1.8700(17)
Sb1 F1 1.8709(18)
Sb1 F2 1.8762(17)
Sb1 F4 1.8762(16)
C1 C2 1.358(5)
C1 C5 1.495(4)
C2 C3 1.469(5)
C3 C4 1.332(6)
C4 C5 1.494(5)
C6 C7 1.407(3)
C6 C11 1.408(3)
C7 C8 1.385(4)
C8 C9 1.390(4)
C9 C10 1.386(4)
C10 C11 1.399(4)
C11 C12 1.498(3)
C12 C13 1.388(4)
C12 C17 1.405(3)
C13 C14 1.397(4)
C14 C15 1.385(4)
C15 C16 1.382(4)
C16 C17 1.392(3)
C18 C19 1.533(4)
C18 C21 1.536(4)
C18 C20 1.543(4)
C22 C25 1.535(3)
C22 C24 1.536(3)
C22 C23 1.536(3)
